data_4029721
loop_
_publ_author_name
'Avellaneda, Antonio'
'Hollis, Courtney A.'
'He, Xin'
'Sumby, Christopher J.'

_publ_section_title
;
 Fluorescent hexaaryl- and hexa-heteroaryl[3]radialenes: Synthesis,
 structures, and properties.
;
_journal_name_full 'Beilstein journal of organic chemistry'
_journal_page_first 71
_journal_page_last 80
_journal_paper_doi 10.3762/bjoc.8.7
_journal_volume 8
_journal_year 2012
_chemical_formula_sum 'C56 H21 N13'
_chemical_formula_weight 875.86
_chemical_name_systematic
; 
 ? 
;
_space_group_IT_number 14
_symmetry_cell_setting monoclinic
_symmetry_space_group_name_Hall '-P 2ybc'
_symmetry_space_group_name_H-M 'P 1 21/c 1'
_atom_sites_solution_hydrogens geom
_atom_sites_solution_primary direct
_atom_sites_solution_secondary difmap
_audit_creation_method SHELXL-97
_cell_angle_alpha 90.00
_cell_angle_beta 93.942(8)
_cell_angle_gamma 90.00
_cell_formula_units_Z 4
_cell_length_a 13.7345(13)
_cell_length_b 12.6611(9)
_cell_length_c 25.128(2)
_cell_measurement_reflns_used 2906
_cell_measurement_temperature 150(2)
_cell_measurement_theta_max 23.2070
_cell_measurement_theta_min 2.4324
_cell_volume 4359.3(6)
_computing_cell_refinement
;
CrysAlisPro, Oxford Diffraction Ltd.,
Version 1.171.34.36 (release 02-08-2010 CrysAlis171 .NET)
(compiled Aug  2 2010,13:00:58)
;
_computing_data_collection
;
CrysAlisPro, Oxford Diffraction Ltd.,
Version 1.171.34.36 (release 02-08-2010 CrysAlis171 .NET)
(compiled Aug  2 2010,13:00:58)
;
_computing_data_reduction
;
CrysAlisPro, Oxford Diffraction Ltd.,
Version 1.171.34.36 (release 02-08-2010 CrysAlis171 .NET)
(compiled Aug  2 2010,13:00:58)
;
_computing_molecular_graphics 'X-Seed (Barbour, 2003)'
_computing_publication_material 'CIFTAB (Sheldrick)'
_computing_structure_refinement 'SHELXL-97 (Sheldrick, 1997)'
_computing_structure_solution 'SHELXS-97 (Sheldrick, 1990)'
_diffrn_ambient_temperature 150(2)
_diffrn_detector_area_resol_mean 16.1695
_diffrn_measured_fraction_theta_full 0.999
_diffrn_measured_fraction_theta_max 0.999
_diffrn_measurement_details
;
  1 omega  -36.00   43.00   1.0000   40.0000
omega____ theta____ kappa____ phi______ frames
    -       18.3235  -37.0000  150.0000 79

  2 omega  -20.00   86.00   1.0000   40.0000
omega____ theta____ kappa____ phi______ frames
    -       18.3235    0.0000 -180.0000 106

  3 omega  -95.00  -62.00   1.0000   40.0000
omega____ theta____ kappa____ phi______ frames
    -      -19.0266  179.0000 -180.0000 33

  4 omega   -7.00   91.00   1.0000   40.0000
omega____ theta____ kappa____ phi______ frames
    -       18.3235   37.0000  -30.0000 98

  5 omega  -21.00   13.00   1.0000   40.0000
omega____ theta____ kappa____ phi______ frames
    -       18.3235   95.0000 -144.0000 34

  6 omega  -45.00   53.00   1.0000   40.0000
omega____ theta____ kappa____ phi______ frames
    -      -19.0266   37.0000   60.0000 98

;
_diffrn_measurement_device_type 'Xcalibur, Eos'
_diffrn_measurement_method '\w scans'
_diffrn_radiation_monochromator graphite
_diffrn_radiation_source 'Enhance (Mo) X-ray Source'
_diffrn_radiation_type 'Mo K\a'
_diffrn_radiation_wavelength 0.7107
_diffrn_reflns_av_R_equivalents 0.1149
_diffrn_reflns_av_sigmaI/netI 0.1130
_diffrn_reflns_limit_h_max 15
_diffrn_reflns_limit_h_min -15
_diffrn_reflns_limit_k_max 14
_diffrn_reflns_limit_k_min -14
_diffrn_reflns_limit_l_max 27
_diffrn_reflns_limit_l_min -27
_diffrn_reflns_number 28680
_diffrn_reflns_theta_full 23.26
_diffrn_reflns_theta_max 23.26
_diffrn_reflns_theta_min 2.67
_exptl_absorpt_coefficient_mu 0.084
_exptl_absorpt_correction_T_max 1.00000
_exptl_absorpt_correction_T_min 0.84680
_exptl_absorpt_correction_type multi-scan
_exptl_absorpt_process_details
;
CrysAlisPro, Oxford Diffraction Ltd.,
Version 1.171.34.36 (release 02-08-2010 CrysAlis171 .NET)
(compiled Aug  2 2010,13:00:58)
Empirical absorption correction using spherical harmonics,
 implemented in SCALE3 ABSPACK scaling algorithm.
;
_exptl_crystal_colour red
_exptl_crystal_density_diffrn 1.335
_exptl_crystal_density_method 'not measured'
_exptl_crystal_description plate
_exptl_crystal_F_000 1792
_exptl_crystal_size_max 0.150
_exptl_crystal_size_mid 0.128
_exptl_crystal_size_min 0.040
_refine_diff_density_max 0.362
_refine_diff_density_min -0.320
_refine_diff_density_rms 0.056
_refine_ls_extinction_method none
_refine_ls_goodness_of_fit_ref 1.025
_refine_ls_hydrogen_treatment constr
_refine_ls_matrix_type full
_refine_ls_number_parameters 623
_refine_ls_number_reflns 6241
_refine_ls_number_restraints 0
_refine_ls_restrained_S_all 1.025
_refine_ls_R_factor_all 0.1324
_refine_ls_R_factor_gt 0.0682
_refine_ls_shift/su_max 0.000
_refine_ls_shift/su_mean 0.000
_refine_ls_structure_factor_coef Fsqd
_refine_ls_weighting_details 'calc w=1/[\s^2^(Fo^2^)+(0.0476P)^2^+1.7392P] where P=(Fo^2^+2Fc^2^)/3'
_refine_ls_weighting_scheme calc
_refine_ls_wR_factor_gt 0.1296
_refine_ls_wR_factor_ref 0.1608
_reflns_number_gt 3667
_reflns_number_total 6241
_reflns_threshold_expression >2sigma(I)
_cod_data_source_file 1860-5397-8-7-S2.cif
_cod_data_source_block aax5r
_cod_original_sg_symbol_H-M P2(1)/c
_cod_database_code 4029721

loop_
_symmetry_equiv_pos_as_xyz
'x, y, z'
'-x, y+1/2, -z+1/2'
'-x, -y, -z'
'x, -y-1/2, z-1/2'

loop_
_atom_site_label
_atom_site_type_symbol
_atom_site_fract_x
_atom_site_fract_y
_atom_site_fract_z
_atom_site_U_iso_or_equiv
_atom_site_adp_type
_atom_site_occupancy
_atom_site_symmetry_multiplicity
_atom_site_calc_flag
_atom_site_refinement_flags
C1 C 0.7789(3) 0.6471(3) 0.10755(16) 0.0223(10) Uani 1 1 d .
C2 C 0.7641(3) 0.6420(3) 0.16351(16) 0.0217(10) Uani 1 1 d .
C3 C 0.7378(3) 0.5546(3) 0.12923(16) 0.0224(10) Uani 1 1 d .
C4 C 0.8082(3) 0.7025(3) 0.06533(16) 0.0216(10) Uani 1 1 d .
C5 C 0.7715(3) 0.6893(3) 0.21181(16) 0.0216(10) Uani 1 1 d .
C6 C 0.7082(3) 0.4535(3) 0.12146(15) 0.0194(10) Uani 1 1 d .
C11 C 0.7817(3) 0.6665(3) 0.01073(16) 0.0215(10) Uani 1 1 d .
C12 C 0.6919(3) 0.6137(3) -0.00020(16) 0.0244(10) Uani 1 1 d .
H12 H 0.6478 0.6056 0.0270 0.029 Uiso 1 1 calc R
C13 C 0.6684(3) 0.5739(3) -0.05060(16) 0.0221(10) Uani 1 1 d .
C14 C 0.7318(3) 0.5855(3) -0.09110(16) 0.0259(10) Uani 1 1 d .
C15 C 0.8191(3) 0.6403(3) -0.08097(17) 0.0308(11) Uani 1 1 d .
H15 H 0.8622 0.6497 -0.1086 0.037 Uiso 1 1 calc R
C16 C 0.8430(3) 0.6812(3) -0.03042(16) 0.0256(10) Uani 1 1 d .
H16 H 0.9020 0.7197 -0.0239 0.031 Uiso 1 1 calc R
C17 C 0.5760(4) 0.5194(3) -0.06097(17) 0.0341(12) Uani 1 1 d .
N18 N 0.5022(3) 0.4754(3) -0.06921(15) 0.0434(11) Uani 1 1 d .
C19 C 0.7061(3) 0.5452(3) -0.1440(2) 0.0367(12) Uani 1 1 d .
N20 N 0.6846(3) 0.5142(3) -0.18588(17) 0.0516(12) Uani 1 1 d .
C21 C 0.8695(3) 0.7968(3) 0.07591(16) 0.0213(10) Uani 1 1 d .
C22 C 0.8574(3) 0.8882(3) 0.04534(16) 0.0253(10) Uani 1 1 d .
H22 H 0.8108 0.8896 0.0156 0.030 Uiso 1 1 calc R
C23 C 0.9134(3) 0.9776(3) 0.05820(17) 0.0248(10) Uani 1 1 d .
C24 C 0.9823(3) 0.9760(3) 0.10230(17) 0.0276(11) Uani 1 1 d .
C25 C 0.9964(3) 0.8847(3) 0.13148(17) 0.0303(11) Uani 1 1 d .
H25 H 1.0440 0.8825 0.1608 0.036 Uiso 1 1 calc R
C26 C 0.9413(3) 0.7965(3) 0.11807(16) 0.0262(11) Uani 1 1 d .
H26 H 0.9525 0.7335 0.1381 0.031 Uiso 1 1 calc R
C27 C 0.9039(3) 1.0714(3) 0.02592(18) 0.0314(11) Uani 1 1 d .
N28 N 0.9029(3) 1.1452(3) -0.00024(16) 0.0452(11) Uani 1 1 d .
C29 C 1.0357(3) 1.0709(4) 0.11652(19) 0.0376(12) Uani 1 1 d .
N30 N 1.0768(3) 1.1480(3) 0.12878(17) 0.0576(13) Uani 1 1 d .
C31 C 0.8028(3) 0.8009(3) 0.21777(16) 0.0230(10) Uani 1 1 d .
C32 C 0.8742(3) 0.8280(3) 0.25797(17) 0.0278(11) Uani 1 1 d .
H32 H 0.9017 0.7750 0.2812 0.033 Uiso 1 1 calc R
C33 C 0.9050(3) 0.9323(3) 0.26396(17) 0.0306(11) Uani 1 1 d .
C34 C 0.8635(3) 1.0110(3) 0.23090(19) 0.0351(12) Uani 1 1 d .
C35 C 0.7925(3) 0.9844(3) 0.19104(19) 0.0367(12) Uani 1 1 d .
H35 H 0.7640 1.0374 0.1682 0.044 Uiso 1 1 calc R
C36 C 0.7633(3) 0.8796(3) 0.18489(17) 0.0288(11) Uani 1 1 d .
H36 H 0.7152 0.8618 0.1574 0.035 Uiso 1 1 calc R
C37 C 0.9818(4) 0.9584(4) 0.3037(2) 0.0441(13) Uani 1 1 d .
N38 N 1.0450(3) 0.9785(4) 0.33485(19) 0.0715(15) Uani 1 1 d .
C39 C 0.8917(4) 1.1197(4) 0.2395(2) 0.0470(14) Uani 1 1 d .
N40 N 0.9134(3) 1.2057(3) 0.2462(2) 0.0727(16) Uani 1 1 d .
C41 C 0.7460(3) 0.6332(3) 0.25971(16) 0.0225(10) Uani 1 1 d .
C42 C 0.6917(3) 0.6845(3) 0.29731(16) 0.0251(10) Uani 1 1 d .
H42 H 0.6719 0.7557 0.2915 0.030 Uiso 1 1 calc R
C43 C 0.6669(3) 0.6323(3) 0.34261(16) 0.0276(11) Uani 1 1 d .
C44 C 0.6973(3) 0.5283(3) 0.35252(16) 0.0281(11) Uani 1 1 d .
C45 C 0.7508(3) 0.4767(3) 0.31510(16) 0.0279(11) Uani 1 1 d .
H45 H 0.7713 0.4058 0.3211 0.033 Uiso 1 1 calc R
C46 C 0.7742(3) 0.5287(3) 0.26922(16) 0.0265(11) Uani 1 1 d .
H46 H 0.8100 0.4926 0.2438 0.032 Uiso 1 1 calc R
C47 C 0.6061(4) 0.6836(3) 0.37942(18) 0.0346(12) Uani 1 1 d .
N48 N 0.5572(3) 0.7234(3) 0.40845(17) 0.0495(12) Uani 1 1 d .
C49 C 0.6760(4) 0.4795(4) 0.4017(2) 0.0457(14) Uani 1 1 d .
N50 N 0.6570(4) 0.4449(3) 0.44169(19) 0.0771(17) Uani 1 1 d .
C51 C 0.6607(3) 0.3961(3) 0.16357(16) 0.0240(10) Uani 1 1 d .
C52 C 0.5978(3) 0.4508(3) 0.19586(16) 0.0251(10) Uani 1 1 d .
H52 H 0.5845 0.5235 0.1895 0.030 Uiso 1 1 calc R
C53 C 0.5552(3) 0.3986(3) 0.23721(16) 0.0246(10) Uani 1 1 d .
C54 C 0.5752(3) 0.2914(3) 0.24672(17) 0.0317(11) Uani 1 1 d .
C55 C 0.6360(3) 0.2381(3) 0.21446(18) 0.0379(12) Uani 1 1 d .
H55 H 0.6492 0.1654 0.2208 0.046 Uiso 1 1 calc R
C56 C 0.6781(3) 0.2891(3) 0.17295(17) 0.0309(11) Uani 1 1 d .
H56 H 0.7190 0.2509 0.1508 0.037 Uiso 1 1 calc R
C57 C 0.4970(3) 0.4563(3) 0.27313(18) 0.0291(11) Uani 1 1 d .
N58 N 0.4550(3) 0.4991(3) 0.30402(16) 0.0418(11) Uani 1 1 d .
C59 C 0.5287(3) 0.2399(3) 0.2898(2) 0.0373(12) Uani 1 1 d .
N60 N 0.4885(3) 0.2023(3) 0.32395(17) 0.0554(13) Uani 1 1 d .
C61 C 0.7245(3) 0.4014(3) 0.07046(16) 0.0235(10) Uani 1 1 d .
C62 C 0.8109(3) 0.4215(3) 0.04562(16) 0.0230(10) Uani 1 1 d .
H62 H 0.8609 0.4630 0.0633 0.028 Uiso 1 1 calc R
C63 C 0.8235(3) 0.3809(3) -0.00450(16) 0.0236(10) Uani 1 1 d .
C64 C 0.7498(3) 0.3206(3) -0.03136(16) 0.0254(11) Uani 1 1 d .
C65 C 0.6656(3) 0.2971(3) -0.00594(17) 0.0311(11) Uani 1 1 d .
H65 H 0.6165 0.2539 -0.0231 0.037 Uiso 1 1 calc R
C66 C 0.6536(3) 0.3370(3) 0.04457(17) 0.0280(11) Uani 1 1 d .
H66 H 0.5962 0.3203 0.0619 0.034 Uiso 1 1 calc R
C67 C 0.9124(4) 0.4004(3) -0.03033(18) 0.0336(12) Uani 1 1 d .
N68 N 0.9836(3) 0.4154(3) -0.05109(16) 0.0464(11) Uani 1 1 d .
C69 C 0.7624(3) 0.2838(3) -0.0848(2) 0.0340(12) Uani 1 1 d .
N70 N 0.7717(3) 0.2575(3) -0.12784(17) 0.0496(12) Uani 1 1 d .
N71 N 0.6783(6) 0.0715(5) 0.0816(3) 0.117(3) Uani 1 1 d .
C72 C 0.6281(8) 0.0014(9) 0.0667(4) 0.126(4) Uani 1 1 d .
C73 C 0.5827(6) -0.1061(9) 0.0488(3) 0.163(4) Uani 1 1 d .
H73A H 0.5963 -0.1587 0.0770 0.245 Uiso 1 1 calc R
H73B H 0.6111 -0.1295 0.0161 0.245 Uiso 1 1 calc R
H73C H 0.5119 -0.0981 0.0421 0.245 Uiso 1 1 calc R

loop_
_atom_site_aniso_label
_atom_site_aniso_U_11
_atom_site_aniso_U_22
_atom_site_aniso_U_33
_atom_site_aniso_U_23
_atom_site_aniso_U_13
_atom_site_aniso_U_12
C1 0.019(2) 0.022(2) 0.026(3) -0.001(2) 0.000(2) 0.003(2)
C2 0.019(2) 0.020(2) 0.026(3) 0.001(2) 0.003(2) -0.0009(19)
C3 0.016(2) 0.025(2) 0.026(3) 0.000(2) -0.002(2) 0.000(2)
C4 0.016(2) 0.022(2) 0.026(3) -0.001(2) 0.003(2) 0.0015(19)
C5 0.019(2) 0.022(2) 0.024(3) 0.000(2) -0.001(2) 0.0002(19)
C6 0.020(2) 0.017(2) 0.022(2) 0.0017(18) 0.004(2) 0.0012(19)
C11 0.023(2) 0.021(2) 0.021(2) 0.0058(19) 0.006(2) -0.003(2)
C12 0.025(3) 0.020(2) 0.028(3) 0.003(2) 0.006(2) 0.002(2)
C13 0.020(2) 0.021(2) 0.026(3) 0.002(2) 0.001(2) -0.002(2)
C14 0.031(3) 0.025(2) 0.023(3) 0.001(2) 0.004(2) -0.001(2)
C15 0.034(3) 0.029(2) 0.031(3) 0.001(2) 0.009(2) 0.000(2)
C16 0.024(3) 0.020(2) 0.033(3) 0.002(2) 0.002(2) -0.002(2)
C17 0.038(3) 0.038(3) 0.026(3) 0.001(2) 0.003(2) 0.006(3)
N18 0.032(3) 0.058(3) 0.040(3) -0.006(2) 0.002(2) -0.009(2)
C19 0.040(3) 0.039(3) 0.032(3) 0.004(2) 0.011(3) 0.000(2)
N20 0.059(3) 0.066(3) 0.030(3) -0.001(2) 0.006(2) -0.010(2)
C21 0.021(2) 0.020(2) 0.024(3) 0.0020(19) 0.008(2) 0.003(2)
C22 0.022(2) 0.026(2) 0.028(3) -0.001(2) 0.007(2) -0.002(2)
C23 0.023(3) 0.019(2) 0.034(3) 0.001(2) 0.012(2) -0.002(2)
C24 0.027(3) 0.023(2) 0.033(3) -0.001(2) 0.001(2) -0.007(2)
C25 0.024(3) 0.031(3) 0.035(3) -0.003(2) 0.000(2) -0.003(2)
C26 0.029(3) 0.022(2) 0.029(3) 0.004(2) 0.008(2) 0.002(2)
C27 0.031(3) 0.022(2) 0.043(3) 0.003(2) 0.011(2) -0.002(2)
N28 0.050(3) 0.030(2) 0.058(3) 0.007(2) 0.013(2) 0.004(2)
C29 0.031(3) 0.038(3) 0.044(3) 0.007(2) -0.002(2) -0.007(3)
N30 0.062(3) 0.044(3) 0.063(3) 0.005(2) -0.012(3) -0.024(2)
C31 0.022(2) 0.022(2) 0.025(3) -0.001(2) 0.007(2) 0.002(2)
C32 0.026(3) 0.027(3) 0.031(3) -0.003(2) 0.005(2) 0.004(2)
C33 0.023(3) 0.041(3) 0.028(3) -0.009(2) 0.008(2) -0.010(2)
C34 0.026(3) 0.029(3) 0.051(3) -0.007(2) 0.013(3) -0.014(2)
C35 0.038(3) 0.026(3) 0.048(3) 0.005(2) 0.014(3) 0.003(2)
C36 0.030(3) 0.028(3) 0.029(3) 0.001(2) 0.005(2) 0.004(2)
C37 0.037(3) 0.053(3) 0.042(3) -0.008(3) 0.006(3) -0.013(3)
N38 0.049(3) 0.103(4) 0.062(3) -0.023(3) -0.003(3) -0.021(3)
C39 0.043(3) 0.032(3) 0.068(4) -0.008(3) 0.014(3) -0.009(3)
N40 0.072(4) 0.032(3) 0.117(4) -0.015(3) 0.028(3) -0.020(3)
C41 0.021(2) 0.022(2) 0.026(3) -0.001(2) 0.004(2) -0.004(2)
C42 0.028(3) 0.021(2) 0.026(3) -0.001(2) -0.001(2) -0.001(2)
C43 0.027(3) 0.031(3) 0.026(3) -0.002(2) 0.005(2) 0.005(2)
C44 0.028(3) 0.033(3) 0.024(3) 0.005(2) 0.005(2) 0.000(2)
C45 0.030(3) 0.021(2) 0.032(3) 0.004(2) 0.000(2) 0.001(2)
C46 0.032(3) 0.027(2) 0.021(3) -0.003(2) 0.009(2) -0.002(2)
C47 0.040(3) 0.033(3) 0.032(3) -0.007(2) 0.011(3) -0.005(2)
N48 0.047(3) 0.049(3) 0.054(3) -0.018(2) 0.018(2) -0.006(2)
C49 0.058(4) 0.037(3) 0.044(3) 0.008(3) 0.021(3) 0.014(3)
N50 0.113(5) 0.068(3) 0.056(3) 0.025(3) 0.047(3) 0.032(3)
C51 0.026(3) 0.022(2) 0.024(3) -0.0003(19) 0.004(2) -0.007(2)
C52 0.028(3) 0.020(2) 0.026(3) -0.002(2) 0.001(2) -0.001(2)
C53 0.021(2) 0.028(2) 0.026(3) 0.002(2) 0.007(2) -0.005(2)
C54 0.036(3) 0.024(3) 0.035(3) 0.005(2) 0.003(2) -0.008(2)
C55 0.052(3) 0.019(2) 0.045(3) 0.006(2) 0.019(3) 0.004(2)
C56 0.038(3) 0.022(2) 0.035(3) 0.001(2) 0.017(2) 0.003(2)
C57 0.025(3) 0.026(3) 0.036(3) 0.007(2) -0.001(2) -0.004(2)
N58 0.037(3) 0.050(3) 0.040(3) -0.002(2) 0.014(2) 0.002(2)
C59 0.036(3) 0.027(3) 0.050(3) 0.004(2) 0.007(3) -0.003(2)
N60 0.068(3) 0.045(3) 0.056(3) 0.013(2) 0.025(3) -0.007(2)
C61 0.022(2) 0.018(2) 0.031(3) 0.000(2) 0.005(2) 0.002(2)
C62 0.024(3) 0.018(2) 0.028(3) -0.001(2) 0.003(2) 0.001(2)
C63 0.020(2) 0.023(2) 0.028(3) 0.003(2) 0.007(2) 0.003(2)
C64 0.032(3) 0.020(2) 0.025(3) -0.007(2) 0.007(2) 0.005(2)
C65 0.033(3) 0.023(2) 0.037(3) -0.012(2) 0.005(2) -0.009(2)
C66 0.025(3) 0.024(2) 0.036(3) 0.000(2) 0.007(2) -0.006(2)
C67 0.034(3) 0.031(3) 0.035(3) -0.006(2) 0.000(3) 0.004(2)
N68 0.042(3) 0.049(3) 0.049(3) -0.004(2) 0.016(2) 0.000(2)
C69 0.043(3) 0.021(2) 0.038(3) -0.003(2) 0.003(3) -0.006(2)
N70 0.064(3) 0.046(3) 0.039(3) -0.013(2) 0.007(2) -0.008(2)
N71 0.160(8) 0.106(6) 0.088(6) 0.016(5) 0.032(5) 0.063(5)
C72 0.149(11) 0.179(12) 0.052(6) 0.015(7) 0.026(6) 0.017(8)
C73 0.084(6) 0.312(14) 0.092(7) -0.031(8) 0.001(5) -0.038(8)

loop_
_atom_type_symbol
_atom_type_description
_atom_type_scat_dispersion_real
_atom_type_scat_dispersion_imag
_atom_type_scat_source
C C 0.0033 0.0016 'International Tables Vol C Tables 4.2.6.8 and 6.1.1.4'
H H 0.0000 0.0000 'International Tables Vol C Tables 4.2.6.8 and 6.1.1.4'
N N 0.0061 0.0033 'International Tables Vol C Tables 4.2.6.8 and 6.1.1.4'

loop_
_geom_angle_atom_site_label_1
_geom_angle_atom_site_label_2
_geom_angle_atom_site_label_3
_geom_angle
C4 C1 C3 150.6(4)
C4 C1 C2 149.2(4)
C3 C1 C2 60.1(3)
C5 C2 C3 151.9(4)
C5 C2 C1 148.5(4)
C3 C2 C1 59.6(3)
C6 C3 C1 147.7(4)
C6 C3 C2 151.4(4)
C1 C3 C2 60.3(3)
C1 C4 C11 120.2(4)
C1 C4 C21 118.3(4)
C11 C4 C21 121.5(4)
C2 C5 C41 121.1(3)
C2 C5 C31 121.2(4)
C41 C5 C31 117.7(3)
C3 C6 C61 119.2(4)
C3 C6 C51 120.5(4)
C61 C6 C51 120.4(3)
C16 C11 C12 118.9(4)
C16 C11 C4 122.0(4)
C12 C11 C4 119.1(4)
C13 C12 C11 119.8(4)
C13 C12 H12 120.1
C11 C12 H12 120.1
C12 C13 C14 120.9(4)
C12 C13 C17 118.9(4)
C14 C13 C17 120.1(4)
C13 C14 C15 119.5(4)
C13 C14 C19 120.7(4)
C15 C14 C19 119.8(4)
C16 C15 C14 119.9(4)
C16 C15 H15 120.1
C14 C15 H15 120.1
C11 C16 C15 120.9(4)
C11 C16 H16 119.6
C15 C16 H16 119.6
N18 C17 C13 179.8(6)
N20 C19 C14 179.0(5)
C22 C21 C26 118.1(4)
C22 C21 C4 121.9(4)
C26 C21 C4 119.9(3)
C21 C22 C23 120.3(4)
C21 C22 H22 119.9
C23 C22 H22 119.9
C22 C23 C24 120.1(4)
C22 C23 C27 120.8(4)
C24 C23 C27 119.1(4)
C25 C24 C23 119.6(4)
C25 C24 C29 121.2(4)
C23 C24 C29 119.2(4)
C24 C25 C26 119.7(4)
C24 C25 H25 120.1
C26 C25 H25 120.1
C25 C26 C21 122.0(4)
C25 C26 H26 119.0
C21 C26 H26 119.0
N28 C27 C23 175.4(5)
N30 C29 C24 178.2(5)
C36 C31 C32 118.7(4)
C36 C31 C5 121.9(4)
C32 C31 C5 119.3(4)
C33 C32 C31 120.2(4)
C33 C32 H32 119.9
C31 C32 H32 119.9
C32 C33 C34 120.3(4)
C32 C33 C37 119.7(4)
C34 C33 C37 119.9(4)
C35 C34 C33 119.6(4)
C35 C34 C39 120.4(4)
C33 C34 C39 119.9(4)
C36 C35 C34 119.5(4)
C36 C35 H35 120.2
C34 C35 H35 120.2
C31 C36 C35 121.6(4)
C31 C36 H36 119.2
C35 C36 H36 119.2
N38 C37 C33 178.5(6)
N40 C39 C34 179.6(6)
C46 C41 C42 118.5(4)
C46 C41 C5 121.6(4)
C42 C41 C5 119.9(4)
C43 C42 C41 120.5(4)
C43 C42 H42 119.8
C41 C42 H42 119.8
C42 C43 C44 120.6(4)
C42 C43 C47 120.0(4)
C44 C43 C47 119.3(4)
C45 C44 C43 119.1(4)
C45 C44 C49 122.0(4)
C43 C44 C49 118.9(4)
C46 C45 C44 120.1(4)
C46 C45 H45 119.9
C44 C45 H45 119.9
C45 C46 C41 121.1(4)
C45 C46 H46 119.4
C41 C46 H46 119.4
N48 C47 C43 179.3(5)
N50 C49 C44 176.7(5)
C56 C51 C52 119.1(4)
C56 C51 C6 121.5(4)
C52 C51 C6 119.4(3)
C53 C52 C51 120.1(4)
C53 C52 H52 119.9
C51 C52 H52 119.9
C52 C53 C54 119.9(4)
C52 C53 C57 120.3(4)
C54 C53 C57 119.6(4)
C55 C54 C53 119.5(4)
C55 C54 C59 122.3(4)
C53 C54 C59 118.1(4)
C54 C55 C56 121.0(4)
C54 C55 H55 119.5
C56 C55 H55 119.5
C55 C56 C51 120.3(4)
C55 C56 H56 119.9
C51 C56 H56 119.9
N58 C57 C53 175.6(5)
N60 C59 C54 176.9(5)
C66 C61 C62 118.9(4)
C66 C61 C6 121.6(4)
C62 C61 C6 119.4(4)
C63 C62 C61 120.1(4)
C63 C62 H62 120.0
C61 C62 H62 120.0
C62 C63 C64 120.6(4)
C62 C63 C67 120.6(4)
C64 C63 C67 118.8(4)
C65 C64 C63 119.4(4)
C65 C64 C69 121.1(4)
C63 C64 C69 119.6(4)
C66 C65 C64 119.9(4)
C66 C65 H65 120.1
C64 C65 H65 120.1
C65 C66 C61 121.1(4)
C65 C66 H66 119.5
C61 C66 H66 119.5
N68 C67 C63 179.6(5)
N70 C69 C64 177.9(5)
N71 C72 C73 167.3(12)
C72 C73 H73A 109.5
C72 C73 H73B 109.5
H73A C73 H73B 109.5
C72 C73 H73C 109.5
H73A C73 H73C 109.5
H73B C73 H73C 109.5

loop_
_geom_bond_atom_site_label_1
_geom_bond_atom_site_label_2
_geom_bond_distance
C1 C4 1.355(5)
C1 C3 1.425(5)
C1 C2 1.436(5)
C2 C5 1.351(5)
C2 C3 1.433(5)
C3 C6 1.353(5)
C4 C11 1.468(5)
C4 C21 1.474(5)
C5 C41 1.461(5)
C5 C31 1.481(5)
C6 C61 1.472(5)
C6 C51 1.473(5)
C11 C16 1.390(5)
C11 C12 1.412(5)
C12 C13 1.381(5)
C12 H12 0.9500
C13 C14 1.391(5)
C13 C17 1.453(6)
C14 C15 1.394(6)
C14 C19 1.443(6)
C15 C16 1.390(5)
C15 H15 0.9500
C16 H16 0.9500
C17 N18 1.162(5)
C19 N20 1.144(5)
C21 C22 1.393(5)
C21 C26 1.397(5)
C22 C23 1.394(5)
C22 H22 0.9500
C23 C24 1.407(5)
C23 C27 1.439(6)
C24 C25 1.376(5)
C24 C29 1.440(6)
C25 C26 1.378(5)
C25 H25 0.9500
C26 H26 0.9500
C27 N28 1.143(5)
C29 N30 1.158(5)
C31 C36 1.382(5)
C31 C32 1.402(5)
C32 C33 1.392(5)
C32 H32 0.9500
C33 C34 1.394(6)
C33 C37 1.440(6)
C34 C35 1.391(6)
C34 C39 1.442(6)
C35 C36 1.391(5)
C35 H35 0.9500
C36 H36 0.9500
C37 N38 1.156(6)
C39 N40 1.138(5)
C41 C46 1.394(5)
C41 C42 1.403(5)
C42 C43 1.379(5)
C42 H42 0.9500
C43 C44 1.400(5)
C43 C47 1.442(6)
C44 C45 1.395(5)
C44 C49 1.429(6)
C45 C46 1.384(5)
C45 H45 0.9500
C46 H46 0.9500
C47 N48 1.142(5)
C49 N50 1.143(6)
C51 C56 1.392(5)
C51 C52 1.407(5)
C52 C53 1.394(5)
C52 H52 0.9500
C53 C54 1.402(5)
C53 C57 1.444(6)
C54 C55 1.379(6)
C54 C59 1.448(6)
C55 C56 1.386(5)
C55 H55 0.9500
C56 H56 0.9500
C57 N58 1.136(5)
C59 N60 1.155(5)
C61 C66 1.396(5)
C61 C62 1.402(5)
C62 C63 1.382(5)
C62 H62 0.9500
C63 C64 1.404(5)
C63 C67 1.442(6)
C64 C65 1.391(6)
C64 C69 1.442(6)
C65 C66 1.386(5)
C65 H65 0.9500
C66 H66 0.9500
C67 N68 1.156(5)
C69 N70 1.148(5)
N71 C72 1.170(11)
C72 C73 1.551(12)
C73 H73A 0.9800
C73 H73B 0.9800
C73 H73C 0.9800

loop_
_geom_torsion_atom_site_label_1
_geom_torsion_atom_site_label_2
_geom_torsion_atom_site_label_3
_geom_torsion_atom_site_label_4
_geom_torsion
C4 C1 C2 C5 -2.1(13)
C3 C1 C2 C5 -180.0(8)
C4 C1 C2 C3 177.9(8)
C4 C1 C3 C6 10.3(12)
C2 C1 C3 C6 -171.9(7)
C4 C1 C3 C2 -177.8(8)
C5 C2 C3 C6 -9.1(14)
C1 C2 C3 C6 171.0(8)
C5 C2 C3 C1 179.9(9)
C3 C1 C4 C11 11.6(10)
C2 C1 C4 C11 -164.7(6)
C3 C1 C4 C21 -166.4(6)
C2 C1 C4 C21 17.4(9)
C3 C2 C5 C41 4.3(10)
C1 C2 C5 C41 -175.8(6)
C3 C2 C5 C31 -173.8(7)
C1 C2 C5 C31 6.2(9)
C1 C3 C6 C61 4.7(9)
C2 C3 C6 C61 -160.5(7)
C1 C3 C6 C51 -175.6(6)
C2 C3 C6 C51 19.2(10)
C1 C4 C11 C16 -146.7(4)
C21 C4 C11 C16 31.2(6)
C1 C4 C11 C12 32.3(5)
C21 C4 C11 C12 -149.8(4)
C16 C11 C12 C13 2.7(5)
C4 C11 C12 C13 -176.2(3)
C11 C12 C13 C14 -0.4(6)
C11 C12 C13 C17 179.7(3)
C12 C13 C14 C15 -1.5(6)
C17 C13 C14 C15 178.4(4)
C12 C13 C14 C19 -179.0(4)
C17 C13 C14 C19 0.9(6)
C13 C14 C15 C16 1.1(6)
C19 C14 C15 C16 178.6(4)
C12 C11 C16 C15 -3.2(6)
C4 C11 C16 C15 175.8(3)
C14 C15 C16 C11 1.2(6)
C12 C13 C17 N18 -88(100)
C14 C13 C17 N18 92(100)
C13 C14 C19 N20 57(32)
C15 C14 C19 N20 -121(32)
C1 C4 C21 C22 -141.0(4)
C11 C4 C21 C22 41.1(6)
C1 C4 C21 C26 38.2(6)
C11 C4 C21 C26 -139.8(4)
C26 C21 C22 C23 -2.4(6)
C4 C21 C22 C23 176.7(4)
C21 C22 C23 C24 -0.2(6)
C21 C22 C23 C27 178.0(4)
C22 C23 C24 C25 2.3(6)
C27 C23 C24 C25 -175.9(4)
C22 C23 C24 C29 -176.8(4)
C27 C23 C24 C29 5.0(6)
C23 C24 C25 C26 -1.6(6)
C29 C24 C25 C26 177.4(4)
C24 C25 C26 C21 -1.1(6)
C22 C21 C26 C25 3.1(6)
C4 C21 C26 C25 -176.1(4)
C22 C23 C27 N28 -121(6)
C24 C23 C27 N28 57(6)
C25 C24 C29 N30 -90(18)
C23 C24 C29 N30 89(18)
C2 C5 C31 C36 47.2(6)
C41 C5 C31 C36 -130.9(4)
C2 C5 C31 C32 -132.9(4)
C41 C5 C31 C32 49.0(5)
C36 C31 C32 C33 -0.6(6)
C5 C31 C32 C33 179.5(4)
C31 C32 C33 C34 1.5(6)
C31 C32 C33 C37 -177.0(4)
C32 C33 C34 C35 -1.4(6)
C37 C33 C34 C35 177.1(4)
C32 C33 C34 C39 176.3(4)
C37 C33 C34 C39 -5.2(7)
C33 C34 C35 C36 0.3(7)
C39 C34 C35 C36 -177.3(4)
C32 C31 C36 C35 -0.4(6)
C5 C31 C36 C35 179.4(4)
C34 C35 C36 C31 0.5(7)
C32 C33 C37 N38 75(23)
C34 C33 C37 N38 -103(22)
C35 C34 C39 N40 45(66)
C33 C34 C39 N40 -133(100)
C2 C5 C41 C46 42.9(6)
C31 C5 C41 C46 -139.0(4)
C2 C5 C41 C42 -136.9(4)
C31 C5 C41 C42 41.2(5)
C46 C41 C42 C43 0.0(6)
C5 C41 C42 C43 179.8(4)
C41 C42 C43 C44 1.5(6)
C41 C42 C43 C47 -176.3(4)
C42 C43 C44 C45 -1.9(6)
C47 C43 C44 C45 175.9(4)
C42 C43 C44 C49 175.6(4)
C47 C43 C44 C49 -6.5(6)
C43 C44 C45 C46 0.8(6)
C49 C44 C45 C46 -176.7(4)
C44 C45 C46 C41 0.7(6)
C42 C41 C46 C45 -1.1(6)
C5 C41 C46 C45 179.1(4)
C42 C43 C47 N48 116(45)
C44 C43 C47 N48 -62(45)
C45 C44 C49 N50 175(11)
C43 C44 C49 N50 -2(11)
C3 C6 C51 C56 -142.7(4)
C61 C6 C51 C56 37.0(6)
C3 C6 C51 C52 36.0(6)
C61 C6 C51 C52 -144.3(4)
C56 C51 C52 C53 1.1(6)
C6 C51 C52 C53 -177.6(4)
C51 C52 C53 C54 0.2(6)
C51 C52 C53 C57 175.0(4)
C52 C53 C54 C55 -0.9(6)
C57 C53 C54 C55 -175.8(4)
C52 C53 C54 C59 -179.5(4)
C57 C53 C54 C59 5.6(6)
C53 C54 C55 C56 0.4(7)
C59 C54 C55 C56 178.9(4)
C54 C55 C56 C51 1.0(7)
C52 C51 C56 C55 -1.7(6)
C6 C51 C56 C55 177.0(4)
C52 C53 C57 N58 -126(6)
C54 C53 C57 N58 49(6)
C55 C54 C59 N60 -156(10)
C53 C54 C59 N60 23(10)
C3 C6 C61 C66 -138.5(4)
C51 C6 C61 C66 41.8(5)
C3 C6 C61 C62 37.8(5)
C51 C6 C61 C62 -141.9(4)
C66 C61 C62 C63 2.3(6)
C6 C61 C62 C63 -174.1(3)
C61 C62 C63 C64 0.9(6)
C61 C62 C63 C67 -179.6(4)
C62 C63 C64 C65 -3.4(6)
C67 C63 C64 C65 177.1(4)
C62 C63 C64 C69 176.7(4)
C67 C63 C64 C69 -2.8(6)
C63 C64 C65 C66 2.7(6)
C69 C64 C65 C66 -177.4(4)
C64 C65 C66 C61 0.5(6)
C62 C61 C66 C65 -3.0(6)
C6 C61 C66 C65 173.3(4)
C62 C63 C67 N68 130(66)
C64 C63 C67 N68 -50(66)
C65 C64 C69 N70 101(14)
C63 C64 C69 N70 -79(15)
